data_4305772
loop_
_publ_author_name
'Mark S. Denning'
'Mark Irwin'
'Jose M. Goicoechea'

_publ_contact_author
;
 Dr. J. M. Goicoechea           
 Chemistry Research Laboratory
 University of Oxford
 Mansfield Road
 Oxford
 OX1 3TA
 UK
;
_publ_contact_author_email jose.goicoechea@chem.ox.ac.uk
_publ_contact_author_fax '+44 1865 272690'
_publ_contact_author_phone '+44 1865 275961'
_publ_section_title
;
Synthesis and Characterization of the 4,4'-Bipyridyl Dianion and Radical
Monoanion. A Structural Study
;
_journal_name_full 'Inorganic Chemistry'
_journal_page_first 6118
_journal_page_last 6120
_journal_paper_doi 10.1021/ic800726p
_journal_volume 47
_journal_year 2008
_chemical_formula_moiety 'C20 H16 N4 Na, C4 H16 N4 Na'
_chemical_formula_sum 'C24 H32 N8 Na2'
_chemical_formula_weight 478.56
_chemical_name_systematic
; 
[Na(C2N2H8)2][Na(bipy)2]
;
_space_group_IT_number 14
_symmetry_cell_setting monoclinic
_symmetry_space_group_name_Hall '-P 2ybc'
_symmetry_space_group_name_H-M 'P 1 21/c 1'
_atom_sites_solution_hydrogens geom
_atom_sites_solution_primary direct
_atom_sites_solution_secondary difmap
_audit_creation_method SHELXL-97
_cell_angle_alpha 90.00
_cell_angle_beta 104.7626(6)
_cell_angle_gamma 90.00
_cell_formula_units_Z 4
_cell_length_a 9.7528(1)
_cell_length_b 16.1943(2)
_cell_length_c 17.2751(3)
_cell_measurement_temperature 150(2)
_cell_volume 2638.36(6)
_computing_cell_refinement
;
KappaCCD software "DENZO" (Otwinowski & Minor, 1996)
;
_computing_data_collection
;
KappaCCD software "Collect" (Nonius, 2000)
;
_computing_data_reduction
;
KappaCCD software "DENZO" (Otwinowski & Minor, 1996)
;
_computing_molecular_graphics 'WinGX (Farrugia, 2005)'
_computing_publication_material 'XCIF (Sheldrick, 2001)'
_computing_structure_refinement 'SHELXL-97 (Sheldrick, 1997)'
_computing_structure_solution 'SHELXS-97 (Sheldrick, 1990)'
_diffrn_ambient_temperature 150(2)
_diffrn_measured_fraction_theta_full 0.990
_diffrn_measured_fraction_theta_max 0.990
_diffrn_measurement_device_type 'Nonius KappaCCD'
_diffrn_measurement_method 'phi and omega scans'
_diffrn_radiation_monochromator graphite
_diffrn_radiation_source 'fine-focus sealed tube'
_diffrn_radiation_type MoK\a
_diffrn_radiation_wavelength 0.71073
_diffrn_reflns_av_R_equivalents 0.0198
_diffrn_reflns_av_sigmaI/netI 0.0311
_diffrn_reflns_limit_h_max 12
_diffrn_reflns_limit_h_min -12
_diffrn_reflns_limit_k_max 21
_diffrn_reflns_limit_k_min -20
_diffrn_reflns_limit_l_max 22
_diffrn_reflns_limit_l_min -22
_diffrn_reflns_number 11795
_diffrn_reflns_theta_full 27.53
_diffrn_reflns_theta_max 27.53
_diffrn_reflns_theta_min 5.18
_exptl_absorpt_coefficient_mu 0.104
_exptl_absorpt_correction_T_max 0.9917
_exptl_absorpt_correction_T_min 0.9755
_exptl_absorpt_correction_type multi-scan
_exptl_absorpt_process_details 'DENZO/SCALEPACK (Otwinowski & Minor, 1997)'
_exptl_crystal_colour 'dark purple'
_exptl_crystal_density_diffrn 1.205
_exptl_crystal_density_method 'not measured'
_exptl_crystal_description rod
_exptl_crystal_F_000 1016
_exptl_crystal_size_max 0.24
_exptl_crystal_size_mid 0.18
_exptl_crystal_size_min 0.08
_refine_diff_density_max 0.230
_refine_diff_density_min -0.303
_refine_diff_density_rms 0.040
_refine_ls_extinction_method none
_refine_ls_goodness_of_fit_ref 1.024
_refine_ls_hydrogen_treatment mixed
_refine_ls_matrix_type full
_refine_ls_number_parameters 358
_refine_ls_number_reflns 6016
_refine_ls_number_restraints 0
_refine_ls_restrained_S_all 1.024
_refine_ls_R_factor_all 0.0611
_refine_ls_R_factor_gt 0.0436
_refine_ls_shift/su_max 0.000
_refine_ls_shift/su_mean 0.000
_refine_ls_structure_factor_coef Fsqd
_refine_ls_weighting_details 'calc w=1/[\s^2^(Fo^2^)+(0.0639P)^2^+0.6408P] where P=(Fo^2^+2Fc^2^)/3'
_refine_ls_weighting_scheme calc
_refine_ls_wR_factor_gt 0.1130
_refine_ls_wR_factor_ref 0.1240
_reflns_number_gt 4616
_reflns_number_total 6016
_reflns_threshold_expression >2sigma(I)
_cod_data_source_file ic800726p-file001_2.cif
_cod_data_source_block p21c
_cod_depositor_comments
;
The following automatic conversions were performed:
'_symmetry_cell_setting' value 'Monoclinic' changed to 'monoclinic'
according to '/home/saulius/struct/CIF-dictionaries/cif_core.dic'
dictionary named 'cif_core.dic' version 2.4.1 from 2010-06-29.

Automatic conversion script
Id: cif_fix_enum 1527 2010-12-29 10:47:43Z saulius 

The following automatic conversions were performed:
data name '_contact_author_fax' replaced with
'_publ_contact_author_fax' as specified in the replacement file
'/home/antanas/src/cod-tools/trunk/data/replacement-values/replacement_tags.lst'.

Automatic conversion script
Id: cif_correct_tags 4998 2017-03-02 13:24:31Z antanas 
;
_cod_original_cell_volume 2638.63(6)
_cod_database_code 4305772

loop_
_symmetry_equiv_pos_as_xyz
'x, y, z'
'-x, y+1/2, -z+1/2'
'-x, -y, -z'
'x, -y-1/2, z-1/2'

loop_
_atom_site_label
_atom_site_type_symbol
_atom_site_fract_x
_atom_site_fract_y
_atom_site_fract_z
_atom_site_U_iso_or_equiv
_atom_site_adp_type
_atom_site_occupancy
_atom_site_symmetry_multiplicity
_atom_site_calc_flag
_atom_site_refinement_flags
_atom_site_disorder_assembly
_atom_site_disorder_group
Na1 Na 0.70027(5) 0.13524(3) 0.23277(3) 0.02770(14) Uani 1 1 d . . .
Na2 Na 1.15156(7) -0.04617(5) 0.20082(4) 0.0533(2) Uani 1 1 d . . .
N11 N 0.90379(14) 0.18470(9) 0.33038(8) 0.0432(3) Uani 1 1 d . . .
C11 C 1.02149(18) 0.22123(11) 0.31816(9) 0.0461(4) Uani 1 1 d . . .
H11 H 1.0220 0.2333 0.2644 0.055 Uiso 1 1 calc R . .
C12 C 1.13942(16) 0.24223(10) 0.37657(9) 0.0390(3) Uani 1 1 d . . .
H12 H 1.2177 0.2670 0.3622 0.047 Uiso 1 1 calc R . .
C13 C 1.14639(14) 0.22743(8) 0.45888(8) 0.0295(3) Uani 1 1 d . . .
C14 C 1.02260(15) 0.18892(9) 0.47132(9) 0.0339(3) Uani 1 1 d . . .
H14 H 1.0179 0.1763 0.5243 0.041 Uiso 1 1 calc R . .
C15 C 0.91022(16) 0.16969(10) 0.40841(9) 0.0384(3) Uani 1 1 d . . .
H15 H 0.8306 0.1438 0.4203 0.046 Uiso 1 1 calc R . .
N21 N 0.81024(13) 0.06907(8) 0.14139(7) 0.0372(3) Uani 1 1 d . A .
C21 C 0.81250(16) -0.01064(10) 0.11839(9) 0.0365(3) Uani 1 1 d . . .
H21 H 0.7599 -0.0492 0.1407 0.044 Uiso 1 1 calc R A .
C22 C 0.88428(15) -0.04051(9) 0.06564(9) 0.0325(3) Uani 1 1 d . A .
H22 H 0.8806 -0.0978 0.0534 0.039 Uiso 1 1 calc R . .
C23 C 0.96439(13) 0.01352(8) 0.02891(8) 0.0277(3) Uani 1 1 d . . .
C24 C 0.96529(15) 0.09714(9) 0.05499(8) 0.0323(3) Uani 1 1 d . A .
H24 H 1.0190 0.1373 0.0353 0.039 Uiso 1 1 calc R . .
C25 C 0.88938(15) 0.12008(9) 0.10823(9) 0.0359(3) Uani 1 1 d . . .
H25 H 0.8926 0.1767 0.1231 0.043 Uiso 1 1 calc R A .
N31 N 0.58825(14) 0.06555(8) 0.31983(7) 0.0381(3) Uani 1 1 d . . .
C31 C 0.63731(16) -0.00530(10) 0.35851(9) 0.0364(3) Uani 1 1 d . . .
H31 H 0.6967 -0.0389 0.3357 0.044 Uiso 1 1 calc R . .
C32 C 0.60873(16) -0.03270(9) 0.42747(8) 0.0339(3) Uani 1 1 d . . .
H32 H 0.6490 -0.0831 0.4508 0.041 Uiso 1 1 calc R . .
C33 C 0.51915(14) 0.01360(8) 0.46489(8) 0.0285(3) Uani 1 1 d . . .
C34 C 0.46937(16) 0.08880(9) 0.42495(9) 0.0356(3) Uani 1 1 d . . .
H34 H 0.4104 0.1243 0.4462 0.043 Uiso 1 1 calc R . .
C35 C 0.50550(17) 0.11041(10) 0.35645(9) 0.0398(3) Uani 1 1 d . . .
H35 H 0.4696 0.1613 0.3323 0.048 Uiso 1 1 calc R . .
N12 N 0.51569(13) 0.21637(8) 0.14962(8) 0.0386(3) Uani 1 1 d . . .
C16 C 0.50655(16) 0.19994(10) 0.07165(10) 0.0403(3) Uani 1 1 d . . .
H16 H 0.5872 0.1761 0.0591 0.048 Uiso 1 1 calc R . .
C17 C 0.39076(15) 0.21491(10) 0.00945(9) 0.0369(3) Uani 1 1 d . . .
H17 H 0.3939 0.2009 -0.0435 0.044 Uiso 1 1 calc R . .
C18 C 0.26582(14) 0.25114(8) 0.02258(8) 0.0287(3) Uani 1 1 d . . .
C19 C 0.27377(15) 0.26552(8) 0.10493(8) 0.0317(3) Uani 1 1 d . . .
H19 H 0.1937 0.2872 0.1199 0.038 Uiso 1 1 calc R . .
C110 C 0.39495(16) 0.24853(9) 0.16275(9) 0.0355(3) Uani 1 1 d . . .
H110 H 0.3947 0.2602 0.2166 0.043 Uiso 1 1 calc R . .
N1S N 1.2795(3) -0.11203(18) 0.3313(2) 0.0384(9) Uani 0.758(15) 1 d P A 1
H1S1 H 1.3041 -0.1655 0.3227 0.046 Uiso 0.758(15) 1 calc PR A 1
H1S2 H 1.3608 -0.0831 0.3541 0.046 Uiso 0.758(15) 1 calc PR A 1
N2S N 1.0209(3) -0.0136(3) 0.3019(3) 0.0512(10) Uani 0.758(15) 1 d P A 1
H2S1 H 0.9941 0.0410 0.2976 0.061 Uiso 0.758(15) 1 calc PR A 1
H2S2 H 0.9402 -0.0454 0.2930 0.061 Uiso 0.758(15) 1 calc PR A 1
N2SB N 1.070(4) 0.0130(16) 0.3076(11) 0.115(9) Uani 0.242(15) 1 d P A 2
H2S3 H 1.1029 0.0663 0.3154 0.137 Uiso 0.242(15) 1 calc PR A 2
H2S4 H 0.9723 0.0155 0.2920 0.137 Uiso 0.242(15) 1 calc PR A 2
N1SB N 1.252(3) -0.1205(16) 0.3199(13) 0.166(11) Uani 0.242(15) 1 d P A 2
H1S3 H 1.2516 -0.1757 0.3073 0.199 Uiso 0.242(15) 1 calc PR A 2
H1S4 H 1.3452 -0.1046 0.3383 0.199 Uiso 0.242(15) 1 calc PR A 2
C1S C 1.1848(2) -0.11115(11) 0.38386(11) 0.0470(4) Uani 1 1 d . . .
C2S C 1.1104(2) -0.02969(12) 0.38207(11) 0.0513(4) Uani 1 1 d . A .
N1T N 1.32876(17) 0.03221(10) 0.15551(10) 0.0579(4) Uani 1 1 d . A .
H1T1 H 1.2860 0.0747 0.1228 0.069 Uiso 1 1 calc R . .
H1T2 H 1.3933 0.0546 0.1988 0.069 Uiso 1 1 calc R . .
C1T C 1.4004(2) -0.02218(16) 0.11217(14) 0.0649(6) Uani 1 1 d . . .
C2T C 1.4073(2) -0.10845(15) 0.14450(14) 0.0631(5) Uani 1 1 d . A .
N2T N 1.26464(19) -0.14345(10) 0.13039(10) 0.0588(4) Uani 1 1 d . A .
H2T1 H 1.2667 -0.1957 0.1515 0.071 Uiso 1 1 calc R . .
H2T2 H 1.2199 -0.1451 0.0767 0.071 Uiso 1 1 calc R . .
H11S H 1.235(2) -0.1268(13) 0.4380(14) 0.068(6) Uiso 1 1 d . . .
H12S H 1.115(2) -0.1555(14) 0.3652(13) 0.065(6) Uiso 1 1 d . . .
H21S H 1.057(2) -0.0272(14) 0.4259(14) 0.072(6) Uiso 1 1 d . . .
H22S H 1.189(3) 0.0190(16) 0.3998(15) 0.082(7) Uiso 1 1 d . . .
H11T H 1.500(3) -0.0035(16) 0.1142(15) 0.085(7) Uiso 1 1 d . . .
H12T H 1.348(3) -0.0251(16) 0.0541(16) 0.083(7) Uiso 1 1 d . . .
H21T H 1.454(2) -0.1080(15) 0.2080(15) 0.076(7) Uiso 1 1 d . . .
H22T H 1.474(3) -0.1460(18) 0.1164(17) 0.104(9) Uiso 1 1 d . . .

loop_
_atom_site_aniso_label
_atom_site_aniso_U_11
_atom_site_aniso_U_22
_atom_site_aniso_U_33
_atom_site_aniso_U_23
_atom_site_aniso_U_13
_atom_site_aniso_U_12
Na1 0.0257(3) 0.0344(3) 0.0223(3) 0.0006(2) 0.0048(2) 0.0012(2)
Na2 0.0456(4) 0.0700(5) 0.0446(4) 0.0049(3) 0.0122(3) 0.0100(3)
N11 0.0360(7) 0.0539(8) 0.0338(7) -0.0052(6) -0.0021(5) -0.0063(6)
C11 0.0463(9) 0.0601(10) 0.0274(7) -0.0019(7) 0.0013(6) -0.0095(8)
C12 0.0371(8) 0.0480(9) 0.0301(7) -0.0028(6) 0.0051(6) -0.0075(7)
C13 0.0285(6) 0.0276(6) 0.0297(7) -0.0038(5) 0.0027(5) 0.0016(5)
C14 0.0332(7) 0.0370(7) 0.0294(7) -0.0034(6) 0.0041(6) -0.0031(6)
C15 0.0324(7) 0.0439(8) 0.0357(8) -0.0051(6) 0.0030(6) -0.0059(6)
N21 0.0366(6) 0.0434(7) 0.0331(6) -0.0047(5) 0.0116(5) 0.0032(5)
C21 0.0351(7) 0.0415(8) 0.0351(8) -0.0016(6) 0.0129(6) -0.0027(6)
C22 0.0332(7) 0.0307(7) 0.0345(7) -0.0038(6) 0.0101(6) -0.0023(6)
C23 0.0248(6) 0.0295(7) 0.0277(6) -0.0040(5) 0.0049(5) -0.0007(5)
C24 0.0335(7) 0.0295(7) 0.0343(7) -0.0050(5) 0.0093(6) -0.0031(6)
C25 0.0377(8) 0.0341(7) 0.0358(8) -0.0083(6) 0.0095(6) 0.0028(6)
N31 0.0389(7) 0.0467(7) 0.0306(6) 0.0046(5) 0.0125(5) -0.0022(6)
C31 0.0376(8) 0.0419(8) 0.0326(7) -0.0013(6) 0.0141(6) 0.0028(6)
C32 0.0401(8) 0.0327(7) 0.0308(7) 0.0019(6) 0.0122(6) 0.0062(6)
C33 0.0329(7) 0.0277(6) 0.0248(6) 0.0000(5) 0.0074(5) 0.0012(5)
C34 0.0442(8) 0.0319(7) 0.0326(7) 0.0041(6) 0.0134(6) 0.0074(6)
C35 0.0472(9) 0.0371(8) 0.0364(8) 0.0100(6) 0.0130(7) 0.0043(7)
N12 0.0328(6) 0.0367(7) 0.0401(7) 0.0082(5) -0.0023(5) -0.0003(5)
C16 0.0314(7) 0.0439(8) 0.0431(9) 0.0079(7) 0.0051(6) 0.0064(6)
C17 0.0341(7) 0.0413(8) 0.0337(7) 0.0049(6) 0.0058(6) 0.0057(6)
C18 0.0286(6) 0.0247(6) 0.0299(7) 0.0038(5) 0.0023(5) -0.0026(5)
C19 0.0329(7) 0.0291(7) 0.0304(7) 0.0031(5) 0.0029(6) -0.0007(5)
C110 0.0407(8) 0.0322(7) 0.0290(7) 0.0041(5) 0.0001(6) -0.0023(6)
N1S 0.0314(12) 0.0398(14) 0.0411(14) -0.0035(10) 0.0037(9) 0.0007(12)
N2S 0.0384(15) 0.062(2) 0.0531(15) 0.0049(16) 0.0119(10) 0.0159(11)
N2SB 0.22(2) 0.078(12) 0.054(7) 0.015(7) 0.042(13) 0.090(13)
N1SB 0.211(18) 0.23(2) 0.086(11) 0.075(11) 0.092(12) 0.187(17)
C1S 0.0530(10) 0.0458(9) 0.0428(9) 0.0044(7) 0.0131(8) 0.0037(8)
C2S 0.0562(11) 0.0539(10) 0.0478(10) 0.0016(8) 0.0209(9) 0.0087(9)
N1T 0.0519(9) 0.0463(8) 0.0627(10) 0.0087(7) -0.0086(8) -0.0108(7)
C1T 0.0412(10) 0.0962(17) 0.0564(12) 0.0194(11) 0.0106(9) -0.0093(10)
C2T 0.0563(11) 0.0779(14) 0.0567(12) -0.0005(10) 0.0174(10) 0.0197(10)
N2T 0.0796(12) 0.0446(8) 0.0488(9) -0.0050(7) 0.0103(8) -0.0037(8)

loop_
_atom_type_symbol
_atom_type_description
_atom_type_scat_dispersion_real
_atom_type_scat_dispersion_imag
_atom_type_scat_source
C C 0.0033 0.0016 'International Tables Vol C Tables 4.2.6.8 and 6.1.1.4'
H H 0.0000 0.0000 'International Tables Vol C Tables 4.2.6.8 and 6.1.1.4'
N N 0.0061 0.0033 'International Tables Vol C Tables 4.2.6.8 and 6.1.1.4'
Na Na 0.0362 0.0249 'International Tables Vol C Tables 4.2.6.8 and 6.1.1.4'

loop_
_geom_angle_atom_site_label_1
_geom_angle_atom_site_label_2
_geom_angle_atom_site_label_3
_geom_angle
_geom_angle_site_symmetry_1
_geom_angle_site_symmetry_3
_geom_angle_publ_flag
N31 Na1 N21 124.62(5) . . ?
N31 Na1 N12 104.23(5) . . ?
N21 Na1 N12 104.29(5) . . ?
N31 Na1 N11 98.44(5) . . ?
N21 Na1 N11 100.67(5) . . ?
N12 Na1 N11 127.04(6) . . ?
N31 Na1 C16 117.11(5) . . ?
N21 Na1 C16 80.34(5) . . ?
N12 Na1 C16 24.09(4) . . ?
N11 Na1 C16 136.19(5) . . ?
N1SB Na2 N2SB 71.3(5) . . ?
N1SB Na2 N2T 88.0(4) . . ?
N2SB Na2 N2T 159.0(4) . . ?
N1SB Na2 N1T 112.0(8) . . ?
N2SB Na2 N1T 116.4(9) . . ?
N2T Na2 N1T 74.07(6) . . ?
N1SB Na2 N2S 70.6(4) . . ?
N2SB Na2 N2S 14.8(9) . . ?
N2T Na2 N2S 151.46(12) . . ?
N1T Na2 N2S 130.89(11) . . ?
N1SB Na2 N1S 6.6(9) . . ?
N2SB Na2 N1S 70.4(4) . . ?
N2T Na2 N1S 89.37(9) . . ?
N1T Na2 N1S 106.20(8) . . ?
N2S Na2 N1S 71.61(14) . . ?
N1SB Na2 C22 140.3(9) . . ?
N2SB Na2 C22 101.1(7) . . ?
N2T Na2 C22 92.58(6) . . ?
N1T Na2 C22 106.22(5) . . ?
N2S Na2 C22 92.34(10) . . ?
N1S Na2 C22 146.77(7) . . ?
N1SB Na2 C2T 85.3(4) . . ?
N2SB Na2 C2T 146.6(8) . . ?
N2T Na2 C2T 27.87(6) . . ?
N1T Na2 C2T 50.74(6) . . ?
N2S Na2 C2T 154.52(12) . . ?
N1S Na2 C2T 83.54(9) . . ?
C22 Na2 C2T 112.04(6) . . ?
C11 N11 C15 114.01(13) . . ?
C11 N11 Na1 128.34(11) . . ?
C15 N11 Na1 117.44(10) . . ?
N11 C11 C12 125.53(15) . . ?
N11 C11 H11 117.2 . . ?
C12 C11 H11 117.2 . . ?
C11 C12 C13 120.79(14) . . ?
C11 C12 H12 119.6 . . ?
C13 C12 H12 119.6 . . ?
C14 C13 C12 113.42(13) . . ?
C14 C13 C18 123.20(13) . 4_666 ?
C12 C13 C18 123.38(13) . 4_666 ?
C15 C14 C13 121.24(14) . . ?
C15 C14 H14 119.4 . . ?
C13 C14 H14 119.4 . . ?
N11 C15 C14 125.01(14) . . ?
N11 C15 H15 117.5 . . ?
C14 C15 H15 117.5 . . ?
C21 N21 C25 113.86(12) . . ?
C21 N21 Na1 132.00(10) . . ?
C25 N21 Na1 114.10(10) . . ?
N21 C21 C22 125.55(14) . . ?
N21 C21 H21 117.2 . . ?
C22 C21 H21 117.2 . . ?
C21 C22 C23 120.67(13) . . ?
C21 C22 Na2 89.03(9) . . ?
C23 C22 Na2 84.26(8) . . ?
C21 C22 H22 119.7 . . ?
C23 C22 H22 119.7 . . ?
Na2 C22 H22 96.8 . . ?
C23 C23 C22 122.99(15) 3_755 . ?
C23 C23 C24 123.29(15) 3_755 . ?
C22 C23 C24 113.71(12) . . ?
C25 C24 C23 120.55(13) . . ?
C25 C24 H24 119.7 . . ?
C23 C24 H24 119.7 . . ?
N21 C25 C24 125.62(14) . . ?
N21 C25 H25 117.2 . . ?
C24 C25 H25 117.2 . . ?
C31 N31 C35 113.68(12) . . ?
C31 N31 Na1 123.90(10) . . ?
C35 N31 Na1 117.93(10) . . ?
N31 C31 C32 125.58(13) . . ?
N31 C31 H31 117.2 . . ?
C32 C31 H31 117.2 . . ?
C31 C32 C33 120.67(13) . . ?
C31 C32 H32 119.7 . . ?
C33 C32 H32 119.7 . . ?
C34 C33 C32 113.78(12) . . ?
C34 C33 C33 123.07(15) . 3_656 ?
C32 C33 C33 123.15(15) . 3_656 ?
C35 C34 C33 120.59(13) . . ?
C35 C34 H34 119.7 . . ?
C33 C34 H34 119.7 . . ?
N31 C35 C34 125.69(14) . . ?
N31 C35 H35 117.2 . . ?
C34 C35 H35 117.2 . . ?
C16 N12 C110 113.67(13) . . ?
C16 N12 Na1 109.80(10) . . ?
C110 N12 Na1 131.49(10) . . ?
N12 C16 C17 125.37(14) . . ?
N12 C16 Na1 46.12(7) . . ?
C17 C16 Na1 162.09(11) . . ?
N12 C16 H16 117.3 . . ?
C17 C16 H16 117.3 . . ?
Na1 C16 H16 73.6 . . ?
C16 C17 C18 121.17(14) . . ?
C16 C17 H17 119.4 . . ?
C18 C17 H17 119.4 . . ?
C17 C18 C19 113.34(13) . . ?
C17 C18 C13 122.82(13) . 4_465 ?
C19 C18 C13 123.83(13) . 4_465 ?
C110 C19 C18 120.92(14) . . ?
C110 C19 H19 119.5 . . ?
C18 C19 H19 119.5 . . ?
N12 C110 C19 125.45(14) . . ?
N12 C110 H110 117.3 . . ?
C19 C110 H110 117.3 . . ?
C1S N1S Na2 107.87(18) . . ?
C1S N1S H1S1 110.1 . . ?
Na2 N1S H1S1 110.1 . . ?
C1S N1S H1S2 110.1 . . ?
Na2 N1S H1S2 110.1 . . ?
H1S1 N1S H1S2 108.4 . . ?
C2S N2S Na2 109.9(2) . . ?
C2S N2S H2S1 109.7 . . ?
Na2 N2S H2S1 109.7 . . ?
C2S N2S H2S2 109.7 . . ?
Na2 N2S H2S2 109.7 . . ?
H2S1 N2S H2S2 108.2 . . ?
C2S N2SB Na2 115.6(9) . . ?
C2S N2SB H2S3 108.4 . . ?
Na2 N2SB H2S3 108.4 . . ?
C2S N2SB H2S4 108.4 . . ?
Na2 N2SB H2S4 108.4 . . ?
H2S3 N2SB H2S4 107.4 . . ?
C1S N1SB Na2 116.6(9) . . ?
C1S N1SB H1S3 108.1 . . ?
Na2 N1SB H1S3 108.1 . . ?
C1S N1SB H1S4 108.1 . . ?
Na2 N1SB H1S4 108.1 . . ?
H1S3 N1SB H1S4 107.3 . . ?
N1SB C1S C2S 113.0(8) . . ?
N1S C1S C2S 112.15(19) . . ?
N1SB C1S H11S 120.1(16) . . ?
N1S C1S H11S 111.0(13) . . ?
C2S C1S H11S 111.6(13) . . ?
N1SB C1S H12S 94.8(19) . . ?
N1S C1S H12S 106.5(12) . . ?
C2S C1S H12S 110.3(13) . . ?
H11S C1S H12S 105.0(18) . . ?
N2SB C2S C1S 117.8(7) . . ?
N2S C2S C1S 110.2(2) . . ?
N2SB C2S H21S 124.8(16) . . ?
N2S C2S H21S 113.5(13) . . ?
C1S C2S H21S 110.8(13) . . ?
N2SB C2S H22S 85(2) . . ?
N2S C2S H22S 110.2(13) . . ?
C1S C2S H22S 109.3(13) . . ?
H21S C2S H22S 102.6(18) . . ?
C1T N1T Na2 109.02(12) . . ?
C1T N1T H1T1 109.9 . . ?
Na2 N1T H1T1 109.9 . . ?
C1T N1T H1T2 109.9 . . ?
Na2 N1T H1T2 109.9 . . ?
H1T1 N1T H1T2 108.3 . . ?
N1T C1T C2T 110.89(17) . . ?
N1T C1T H11T 112.8(15) . . ?
C2T C1T H11T 108.3(15) . . ?
N1T C1T H12T 110.7(14) . . ?
C2T C1T H12T 106.9(15) . . ?
H11T C1T H12T 107(2) . . ?
N2T C2T C1T 110.36(17) . . ?
N2T C2T Na2 50.61(9) . . ?
C1T C2T Na2 81.30(12) . . ?
N2T C2T H21T 108.1(12) . . ?
C1T C2T H21T 109.9(13) . . ?
Na2 C2T H21T 80.9(12) . . ?
N2T C2T H22T 111.0(15) . . ?
C1T C2T H22T 109.2(15) . . ?
Na2 C2T H22T 161.6(15) . . ?
H21T C2T H22T 108.2(19) . . ?
C2T N2T Na2 101.52(12) . . ?
C2T N2T H2T1 111.5 . . ?
Na2 N2T H2T1 111.5 . . ?
C2T N2T H2T2 111.5 . . ?
Na2 N2T H2T2 111.5 . . ?
H2T1 N2T H2T2 109.3 . . ?

loop_
_geom_bond_atom_site_label_1
_geom_bond_atom_site_label_2
_geom_bond_distance
_geom_bond_site_symmetry_2
_geom_bond_publ_flag
Na1 N31 2.3593(13) . ?
Na1 N21 2.3778(13) . ?
Na1 N12 2.3901(14) . ?
Na1 N11 2.3916(15) . ?
Na1 C16 3.1201(19) . ?
Na2 N1SB 2.369(19) . ?
Na2 N2SB 2.389(17) . ?
Na2 N2T 2.4213(18) . ?
Na2 N1T 2.4291(18) . ?
Na2 N2S 2.467(5) . ?
Na2 N1S 2.518(4) . ?
Na2 C22 3.026(2) . ?
Na2 C2T 3.070(2) . ?
N11 C11 1.355(2) . ?
N11 C15 1.355(2) . ?
C11 C12 1.366(2) . ?
C11 H11 0.9500 . ?
C12 C13 1.426(2) . ?
C12 H12 0.9500 . ?
C13 C14 1.423(2) . ?
C13 C18 1.4266(19) 4_666 ?
C14 C15 1.368(2) . ?
C14 H14 0.9500 . ?
C15 H15 0.9500 . ?
N21 C21 1.352(2) . ?
N21 C25 1.353(2) . ?
C21 C22 1.371(2) . ?
C21 H21 0.9500 . ?
C22 C23 1.4253(19) . ?
C22 H22 0.9500 . ?
C23 C23 1.423(3) 3_755 ?
C23 C24 1.4265(19) . ?
C24 C25 1.371(2) . ?
C24 H24 0.9500 . ?
C25 H25 0.9500 . ?
N31 C31 1.352(2) . ?
N31 C35 1.356(2) . ?
C31 C32 1.365(2) . ?
C31 H31 0.9500 . ?
C32 C33 1.4252(19) . ?
C32 H32 0.9500 . ?
C33 C34 1.4227(19) . ?
C33 C33 1.427(3) 3_656 ?
C34 C35 1.364(2) . ?
C34 H34 0.9500 . ?
C35 H35 0.9500 . ?
N12 C16 1.353(2) . ?
N12 C110 1.359(2) . ?
C16 C17 1.368(2) . ?
C16 H16 0.9500 . ?
C17 C18 1.422(2) . ?
C17 H17 0.9500 . ?
C18 C19 1.4241(19) . ?
C18 C13 1.4266(19) 4_465 ?
C19 C110 1.367(2) . ?
C19 H19 0.9500 . ?
C110 H110 0.9500 . ?
N1S C1S 1.451(4) . ?
N1S H1S1 0.9200 . ?
N1S H1S2 0.9200 . ?
N2S C2S 1.460(5) . ?
N2S H2S1 0.9200 . ?
N2S H2S2 0.9200 . ?
N2SB C2S 1.425(17) . ?
N2SB H2S3 0.9200 . ?
N2SB H2S4 0.9200 . ?
N1SB C1S 1.429(16) . ?
N1SB H1S3 0.9200 . ?
N1SB H1S4 0.9200 . ?
C1S C2S 1.502(3) . ?
C1S H11S 0.97(2) . ?
C1S H12S 0.98(2) . ?
C2S H21S 1.03(2) . ?
C2S H22S 1.09(3) . ?
N1T C1T 1.446(3) . ?
N1T H1T1 0.9200 . ?
N1T H1T2 0.9200 . ?
C1T C2T 1.500(3) . ?
C1T H11T 1.01(3) . ?
C1T H12T 1.01(3) . ?
C2T N2T 1.465(3) . ?
C2T H21T 1.08(3) . ?
C2T H22T 1.09(3) . ?
N2T H2T1 0.9200 . ?
N2T H2T2 0.9200 . ?
